data_7058372
loop_
_publ_author_name
'Ren, Peng'
'Yang, Yun'
'Li, Hao'
'Yang, Zhihua'
'Pan, Shilie'

_publ_section_title
;
 Two alkali calcium borates exhibiting second harmonic generation and
 deep-UV cutoff edges
;
_journal_issue 24
_journal_name_full 'New Journal of Chemistry'
_journal_page_first 9354
_journal_paper_doi 10.1039/C9NJ01680E
_journal_volume 43
_journal_year 2019
_chemical_formula_sum 'B3 Ca4 K0.59 O9 Rb0.41'
_chemical_formula_weight 394.95
_space_group_IT_number 40
_space_group_name_Hall 'A 2 -2a'
_space_group_name_H-M_alt 'A m a 2'
_symmetry_cell_setting orthorhombic
_symmetry_space_group_name_Hall 'A 2 -2a'
_symmetry_space_group_name_H-M 'A m a 2'
_atom_sites_solution_primary direct
_atom_sites_solution_secondary difmap
_audit_creation_method SHELXL-97
_audit_update_record
;
2019-01-17 deposited with the CCDC.    2019-05-06 downloaded from the CCDC.
;
_cell_angle_alpha 90.00
_cell_angle_beta 90.00
_cell_angle_gamma 90.00
_cell_formula_units_Z 4
_cell_length_a 10.620(6)
_cell_length_b 11.543(6)
_cell_length_c 6.523(3)
_cell_measurement_reflns_used 642
_cell_measurement_temperature 296(2)
_cell_measurement_theta_max 27.12
_cell_measurement_theta_min 5.26
_cell_volume 799.6(7)
_computing_cell_refinement 'Bruker SMART'
_computing_data_collection 'Bruker SMART'
_computing_data_reduction 'Bruker SAINT'
_computing_molecular_graphics 'Bruker SHELXTL'
_computing_publication_material 'Bruker SHELXTL'
_computing_structure_refinement 'SHELXL-97 (Sheldrick, 1997)'
_computing_structure_solution 'SHELXS-97 (Sheldrick, 1990)'
_diffrn_ambient_temperature 296(2)
_diffrn_measured_fraction_theta_full 0.996
_diffrn_measured_fraction_theta_max 0.996
_diffrn_measurement_device_type 'CCD area detector'
_diffrn_measurement_method 'phi and omega scans'
_diffrn_radiation_monochromator graphite
_diffrn_radiation_source 'fine-focus sealed tube'
_diffrn_radiation_type MoK\a
_diffrn_radiation_wavelength 0.71073
_diffrn_reflns_av_R_equivalents 0.0461
_diffrn_reflns_av_sigmaI/netI 0.0687
_diffrn_reflns_limit_h_max 13
_diffrn_reflns_limit_h_min -13
_diffrn_reflns_limit_k_max 8
_diffrn_reflns_limit_k_min -14
_diffrn_reflns_limit_l_max 8
_diffrn_reflns_limit_l_min -7
_diffrn_reflns_number 2384
_diffrn_reflns_theta_full 27.46
_diffrn_reflns_theta_max 27.46
_diffrn_reflns_theta_min 3.53
_exptl_absorpt_coefficient_mu 5.732
_exptl_absorpt_correction_T_max 0.7456
_exptl_absorpt_correction_T_min 0.5137
_exptl_absorpt_correction_type numerical
_exptl_absorpt_process_details face-indexed
_exptl_crystal_colour colorless
_exptl_crystal_density_diffrn 3.281
_exptl_crystal_density_method 'not measured'
_exptl_crystal_description block
_exptl_crystal_F_000 780
_refine_diff_density_max 0.825
_refine_diff_density_min -0.779
_refine_diff_density_rms 0.181
_refine_ls_abs_structure_details 'Flack H D (1983), Acta Cryst. A39, 876-881'
_refine_ls_abs_structure_Flack -0.05(3)
_refine_ls_extinction_expression Fc^*^=kFc[1+0.001xFc^2^\l^3^/sin(2\q)]^-1/4^
_refine_ls_extinction_method SHELXL
_refine_ls_goodness_of_fit_ref 1.031
_refine_ls_matrix_type full
_refine_ls_number_parameters 90
_refine_ls_number_reflns 944
_refine_ls_number_restraints 7
_refine_ls_restrained_S_all 1.027
_refine_ls_R_factor_all 0.0455
_refine_ls_R_factor_gt 0.0380
_refine_ls_shift/su_max 0.000
_refine_ls_shift/su_mean 0.000
_refine_ls_structure_factor_coef Fsqd
_refine_ls_weighting_details 'calc w=1/[\s^2^(Fo^2^)+(0.0345P)^2^+0.0000P] where P=(Fo^2^+2Fc^2^)/3'
_refine_ls_weighting_scheme calc
_refine_ls_wR_factor_gt 0.0806
_refine_ls_wR_factor_ref 0.0836
_reflns_number_gt 844
_reflns_number_total 944
_reflns_threshold_expression >2sigma(I)
_cod_data_source_file c9nj01680e2.cif
_cod_data_source_block 22
_cod_depositor_comments
;
The following automatic conversions were performed:

'_symmetry_cell_setting' value 'Orthorhombic' changed to
'orthorhombic' according to
/home/data/users/saulius/crontab/automatic-downloads/rss-feeds/RSC/lib/dictionaries/cif_core.dic
dictionary named 'cif_core.dic' version 2.4.2 from 2011-04-26.

Automatic conversion script
Id: cif_fix_values 4973 2017-02-22 13:04:09Z antanas 

 Adding full bibliography for 7058371--7058372.cif.
;
_cod_original_cell_volume 799.7(7)
_cod_original_sg_symbol_H-M Ama2
_cod_database_code 7058372

loop_
_symmetry_equiv_pos_as_xyz
'x, y, z'
'-x, -y, z'
'x+1/2, -y, z'
'-x+1/2, y, z'
'x, y+1/2, z+1/2'
'-x, -y+1/2, z+1/2'
'x+1/2, -y+1/2, z+1/2'
'-x+1/2, y+1/2, z+1/2'

loop_
_atom_site_label
_atom_site_type_symbol
_atom_site_fract_x
_atom_site_fract_y
_atom_site_fract_z
_atom_site_U_iso_or_equiv
_atom_site_adp_type
_atom_site_occupancy
_atom_site_symmetry_multiplicity
_atom_site_calc_flag
_atom_site_refinement_flags
K1 K 0.7500 0.41982(11) 0.4232(2) 0.0141(4) Uani 0.588(8) 2 d SP
Rb1 Rb 0.7500 0.41982(11) 0.4232(2) 0.0141(4) Uani 0.412(8) 2 d SP
Ca1 Ca 0.5000 0.5000 -0.0514(3) 0.0145(4) Uani 1 2 d S
Ca2 Ca 0.52855(11) 0.71359(11) 0.3059(2) 0.0103(3) Uani 1 1 d .
Ca3 Ca 0.7500 0.65304(17) 0.6747(3) 0.0108(5) Uani 1 2 d S
B1 B 0.7500 0.6745(11) 0.0986(15) 0.014(2) Uani 1 2 d S
B2 B 0.7500 0.3789(9) 0.9735(16) 0.010(2) Uani 1 2 d S
B3 B 0.5000 0.5000 0.5182(14) 0.007(2) Uani 1 2 d SU
O1 O 0.7500 0.4658(6) 0.8357(13) 0.0237(16) Uani 1 2 d S
O2 O 0.5277(4) 0.6009(4) 0.6243(7) 0.0107(9) Uani 1 1 d .
O3 O 0.5000 0.5000 0.3107(11) 0.0143(14) Uani 1 2 d S
O4 O 0.6383(4) 0.6902(4) -0.0089(6) 0.0122(9) Uani 1 1 d .
O5 O 0.8626(4) 0.3334(4) 1.0524(6) 0.0129(9) Uani 1 1 d .
O6 O 0.7500 0.6502(5) 0.3033(11) 0.0116(13) Uani 1 2 d S

loop_
_atom_site_aniso_label
_atom_site_aniso_U_11
_atom_site_aniso_U_22
_atom_site_aniso_U_33
_atom_site_aniso_U_23
_atom_site_aniso_U_13
_atom_site_aniso_U_12
K1 0.0066(6) 0.0146(7) 0.0212(7) -0.0025(6) 0.000 0.000
Rb1 0.0066(6) 0.0146(7) 0.0212(7) -0.0025(6) 0.000 0.000
Ca1 0.0207(9) 0.0109(8) 0.0118(9) 0.000 0.000 0.0019(7)
Ca2 0.0083(5) 0.0126(6) 0.0101(5) 0.0002(5) -0.0006(6) 0.0007(5)
Ca3 0.0068(8) 0.0154(11) 0.0102(9) 0.0011(7) 0.000 0.000
B1 0.015(5) 0.013(5) 0.013(5) -0.003(4) 0.000 0.000
B2 0.002(4) 0.016(5) 0.011(5) -0.005(4) 0.000 0.000
B3 0.007(2) 0.007(2) 0.007(2) 0.000 0.000 0.0003(10)
O1 0.014(4) 0.016(3) 0.040(4) 0.001(4) 0.000 0.000
O2 0.0083(19) 0.013(2) 0.011(2) -0.0043(17) 0.0023(17) -0.0034(19)
O3 0.016(4) 0.017(3) 0.010(3) 0.000 0.000 0.004(3)
O4 0.0071(19) 0.020(2) 0.0096(19) -0.0009(16) -0.0019(16) 0.0021(17)
O5 0.006(2) 0.016(2) 0.016(2) -0.002(2) -0.0049(17) 0.0029(18)
O6 0.012(3) 0.011(3) 0.012(3) 0.005(3) 0.000 0.000

loop_
_atom_type_symbol
_atom_type_description
_atom_type_scat_dispersion_real
_atom_type_scat_dispersion_imag
_atom_type_scat_source
B B 0.0013 0.0007 'International Tables Vol C Tables 4.2.6.8 and 6.1.1.4'
O O 0.0106 0.0060 'International Tables Vol C Tables 4.2.6.8 and 6.1.1.4'
Ca Ca 0.2262 0.3064 'International Tables Vol C Tables 4.2.6.8 and 6.1.1.4'
Rb Rb -0.9393 2.9676 'International Tables Vol C Tables 4.2.6.8 and 6.1.1.4'
K K 0.2009 0.2494 'International Tables Vol C Tables 4.2.6.8 and 6.1.1.4'

loop_
_geom_angle_atom_site_label_1
_geom_angle_atom_site_label_2
_geom_angle_atom_site_label_3
_geom_angle
_geom_angle_site_symmetry_1
_geom_angle_site_symmetry_3
O1 K1 O6 95.21(19) . .
O1 K1 O5 153.13(10) . 4_654
O6 K1 O5 95.50(16) . 4_654
O1 K1 O5 153.13(10) . 1_554
O6 K1 O5 95.50(16) . 1_554
O5 K1 O5 49.13(16) 4_654 1_554
O1 K1 B3 74.13(19) . 3_565
O6 K1 B3 75.66(8) . 3_565
O5 K1 B3 132.52(19) 4_654 3_565
O5 K1 B3 84.79(19) 1_554 3_565
O1 K1 B3 74.13(19) . .
O6 K1 B3 75.66(8) . .
O5 K1 B3 84.79(19) 4_654 .
O5 K1 B3 132.52(19) 1_554 .
B3 K1 B3 134.5(2) 3_565 .
O1 K1 O3 100.71(15) . .
O6 K1 O3 67.87(5) . .
O5 K1 O3 61.21(14) 4_654 .
O5 K1 O3 106.15(16) 1_554 .
B3 K1 O3 142.61(6) 3_565 .
B3 K1 O3 27.1(2) . .
O1 K1 O3 100.71(15) . 3_565
O6 K1 O3 67.87(5) . 3_565
O5 K1 O3 106.15(16) 4_654 3_565
O5 K1 O3 61.21(14) 1_554 3_565
B3 K1 O3 27.1(2) 3_565 3_565
B3 K1 O3 142.61(6) . 3_565
O3 K1 O3 132.04(17) . 3_565
O1 K1 O4 91.53(16) . 5_545
O6 K1 O4 155.25(9) . 5_545
O5 K1 O4 69.26(11) 4_654 5_545
O5 K1 O4 88.96(12) 1_554 5_545
B3 K1 O4 129.06(11) 3_565 5_545
B3 K1 O4 83.39(9) . 5_545
O3 K1 O4 87.50(9) . 5_545
O3 K1 O4 134.00(8) 3_565 5_545
O1 K1 O4 91.53(16) . 8_645
O6 K1 O4 155.25(9) . 8_645
O5 K1 O4 88.96(12) 4_654 8_645
O5 K1 O4 69.26(11) 1_554 8_645
B3 K1 O4 83.39(9) 3_565 8_645
B3 K1 O4 129.06(11) . 8_645
O3 K1 O4 134.00(8) . 8_645
O3 K1 O4 87.50(9) 3_565 8_645
O4 K1 O4 47.66(16) 5_545 8_645
O1 K1 B2 178.0(3) . 1_554
O6 K1 B2 82.8(3) . 1_554
O5 K1 B2 27.72(12) 4_654 1_554
O5 K1 B2 27.72(12) 1_554 1_554
B3 K1 B2 105.29(19) 3_565 1_554
B3 K1 B2 105.29(19) . 1_554
O3 K1 B2 78.55(16) . 1_554
O3 K1 B2 78.55(16) 3_565 1_554
O4 K1 B2 90.3(2) 5_545 1_554
O4 K1 B2 90.3(2) 8_645 1_554
O1 K1 B1 79.2(2) . 5_545
O6 K1 B1 174.4(2) . 5_545
O5 K1 B1 89.6(2) 4_654 5_545
O5 K1 B1 89.6(2) 1_554 5_545
B3 K1 B1 102.55(11) 3_565 5_545
B3 K1 B1 102.55(11) . 5_545
O3 K1 B1 112.95(6) . 5_545
O3 K1 B1 112.95(6) 3_565 5_545
O4 K1 B1 26.75(11) 5_545 5_545
O4 K1 B1 26.75(11) 8_645 5_545
B2 K1 B1 102.9(3) 1_554 5_545
O3 Ca1 O2 150.41(10) . 2_664
O3 Ca1 O2 150.41(10) . 1_554
O2 Ca1 O2 59.2(2) 2_664 1_554
O3 Ca1 O5 74.34(10) . 4_654
O2 Ca1 O5 86.44(14) 2_664 4_654
O2 Ca1 O5 122.12(14) 1_554 4_654
O3 Ca1 O5 74.34(10) . 3_464
O2 Ca1 O5 122.12(14) 2_664 3_464
O2 Ca1 O5 86.44(14) 1_554 3_464
O5 Ca1 O5 148.7(2) 4_654 3_464
O3 Ca1 O4 84.00(10) . 2_665
O2 Ca1 O4 68.18(13) 2_664 2_665
O2 Ca1 O4 123.60(15) 1_554 2_665
O5 Ca1 O4 70.08(14) 4_654 2_665
O5 Ca1 O4 106.52(14) 3_464 2_665
O3 Ca1 O4 84.00(10) . .
O2 Ca1 O4 123.60(15) 2_664 .
O2 Ca1 O4 68.18(13) 1_554 .
O5 Ca1 O4 106.52(14) 4_654 .
O5 Ca1 O4 70.08(14) 3_464 .
O4 Ca1 O4 168.01(19) 2_665 .
O3 Ca1 O1 105.34(17) . 2_664
O2 Ca1 O1 73.88(19) 2_664 2_664
O2 Ca1 O1 79.48(18) 1_554 2_664
O5 Ca1 O1 137.32(16) 4_654 2_664
O5 Ca1 O1 53.68(18) 3_464 2_664
O4 Ca1 O1 67.51(17) 2_665 2_664
O4 Ca1 O1 115.97(17) . 2_664
O3 Ca1 O1 105.34(17) . 1_554
O2 Ca1 O1 79.48(18) 2_664 1_554
O2 Ca1 O1 73.88(19) 1_554 1_554
O5 Ca1 O1 53.68(18) 4_654 1_554
O5 Ca1 O1 137.32(16) 3_464 1_554
O4 Ca1 O1 115.97(17) 2_665 1_554
O4 Ca1 O1 67.51(17) . 1_554
O1 Ca1 O1 149.3(3) 2_664 1_554
O3 Ca1 B3 180.000(1) . 1_554
O2 Ca1 B3 29.59(10) 2_664 1_554
O2 Ca1 B3 29.59(10) 1_554 1_554
O5 Ca1 B3 105.66(10) 4_654 1_554
O5 Ca1 B3 105.66(10) 3_464 1_554
O4 Ca1 B3 96.00(10) 2_665 1_554
O4 Ca1 B3 96.00(10) . 1_554
O1 Ca1 B3 74.66(17) 2_664 1_554
O1 Ca1 B3 74.66(17) 1_554 1_554
O3 Ca1 B2 86.9(2) . 1_554
O2 Ca1 B2 86.1(2) 2_664 1_554
O2 Ca1 B2 99.4(2) 1_554 1_554
O5 Ca1 B2 27.7(2) 4_654 1_554
O5 Ca1 B2 148.9(2) 3_464 1_554
O4 Ca1 B2 95.6(2) 2_665 1_554
O4 Ca1 B2 83.7(2) . 1_554
O1 Ca1 B2 157.4(2) 2_664 1_554
O1 Ca1 B2 26.6(2) 1_554 1_554
B3 Ca1 B2 93.1(2) 1_554 1_554
O3 Ca1 B2 86.9(2) . 2_664
O2 Ca1 B2 99.4(2) 2_664 2_664
O2 Ca1 B2 86.1(2) 1_554 2_664
O5 Ca1 B2 148.9(2) 4_654 2_664
O5 Ca1 B2 27.7(2) 3_464 2_664
O4 Ca1 B2 83.7(2) 2_665 2_664
O4 Ca1 B2 95.6(2) . 2_664
O1 Ca1 B2 26.6(2) 2_664 2_664
O1 Ca1 B2 157.4(2) 1_554 2_664
B3 Ca1 B2 93.1(2) 1_554 2_664
B2 Ca1 B2 173.8(4) 1_554 2_664
O4 Ca2 O4 147.60(14) . 6_665
O4 Ca2 O5 113.92(15) . 8_654
O4 Ca2 O5 75.80(15) 6_665 8_654
O4 Ca2 O2 132.37(16) . .
O4 Ca2 O2 79.47(15) 6_665 .
O5 Ca2 O2 75.02(15) 8_654 .
O4 Ca2 O6 59.48(18) . .
O4 Ca2 O6 147.2(2) 6_665 .
O5 Ca2 O6 73.59(18) 8_654 .
O2 Ca2 O6 81.47(19) . .
O4 Ca2 O5 75.36(14) . 3_464
O4 Ca2 O5 84.99(14) 6_665 3_464
O5 Ca2 O5 155.55(6) 8_654 3_464
O2 Ca2 O5 116.55(15) . 3_464
O6 Ca2 O5 127.59(19) . 3_464
O4 Ca2 O3 87.61(19) . .
O4 Ca2 O3 111.12(15) 6_665 .
O5 Ca2 O3 128.17(19) 8_654 .
O2 Ca2 O3 57.44(19) . .
O6 Ca2 O3 79.74(13) . .
O5 Ca2 O3 72.82(16) 3_464 .
O4 Ca2 O2 78.84(16) . 6_664
O4 Ca2 O2 70.76(15) 6_665 6_664
O5 Ca2 O2 86.55(15) 8_654 6_664
O2 Ca2 O2 148.09(15) . 6_664
O6 Ca2 O2 118.40(17) . 6_664
O5 Ca2 O2 72.75(14) 3_464 6_664
O3 Ca2 O2 145.17(18) . 6_664
O4 Ca2 B1 30.4(2) . .
O4 Ca2 B1 161.6(3) 6_665 .
O5 Ca2 B1 90.7(2) 8_654 .
O2 Ca2 B1 109.4(2) . .
O6 Ca2 B1 29.7(3) . .
O5 Ca2 B1 104.2(2) 3_464 .
O3 Ca2 B1 87.0(3) . .
O2 Ca2 B1 96.4(3) 6_664 .
O4 Ca2 B3 112.01(19) . .
O4 Ca2 B3 94.40(16) 6_665 .
O5 Ca2 B3 102.89(19) 8_654 .
O2 Ca2 B3 29.2(2) . .
O6 Ca2 B3 81.24(14) . .
O5 Ca2 B3 93.42(16) 3_464 .
O3 Ca2 B3 28.4(2) . .
O2 Ca2 B3 160.17(10) 6_664 .
B1 Ca2 B3 100.9(3) . .
O4 Ca2 B2 90.14(19) . 5_554
O4 Ca2 B2 95.36(17) 6_665 5_554
O5 Ca2 B2 23.81(18) 8_654 5_554
O2 Ca2 B2 91.7(2) . 5_554
O6 Ca2 B2 58.72(19) . 5_554
O5 Ca2 B2 151.2(2) 3_464 5_554
O3 Ca2 B2 132.3(2) . 5_554
O2 Ca2 B2 80.2(2) 6_664 5_554
B1 Ca2 B2 68.9(2) . 5_554
B3 Ca2 B2 115.2(2) . 5_554
O4 Ca2 Ca1 50.97(12) . .
O4 Ca2 Ca1 127.58(11) 6_665 .
O5 Ca2 Ca1 155.85(11) 8_654 .
O2 Ca2 Ca1 101.26(12) . .
O6 Ca2 Ca1 82.27(15) . .
O5 Ca2 Ca1 47.27(11) 3_464 .
O3 Ca2 Ca1 43.91(17) . .
O2 Ca2 Ca1 105.82(12) 6_664 .
B1 Ca2 Ca1 67.7(2) . .
B3 Ca2 Ca1 72.32(17) . .
B2 Ca2 Ca1 136.58(14) 5_554 .
O1 Ca3 O4 77.7(2) . 4_656
O1 Ca3 O4 77.7(2) . 1_556
O4 Ca3 O4 58.75(19) 4_656 1_556
O1 Ca3 O6 115.2(2) . .
O4 Ca3 O6 148.81(11) 4_656 .
O4 Ca3 O6 148.81(11) 1_556 .
O1 Ca3 O2 80.69(13) . .
O4 Ca3 O2 128.95(14) 4_656 .
O4 Ca3 O2 71.73(14) 1_556 .
O6 Ca3 O2 82.12(11) . .
O1 Ca3 O2 80.69(13) . 4_655
O4 Ca3 O2 71.73(14) 4_656 4_655
O4 Ca3 O2 128.95(14) 1_556 4_655
O6 Ca3 O2 82.12(11) . 4_655
O2 Ca3 O2 147.6(2) . 4_655
O1 Ca3 O5 151.39(10) . 5_554
O4 Ca3 O5 83.75(14) 4_656 5_554
O4 Ca3 O5 110.79(15) 1_556 5_554
O6 Ca3 O5 72.28(16) . 5_554
O2 Ca3 O5 127.83(16) . 5_554
O2 Ca3 O5 72.86(14) 4_655 5_554
O1 Ca3 O5 151.39(10) . 8_654
O4 Ca3 O5 110.79(15) 4_656 8_654
O4 Ca3 O5 83.75(14) 1_556 8_654
O6 Ca3 O5 72.28(16) . 8_654
O2 Ca3 O5 72.86(14) . 8_654
O2 Ca3 O5 127.83(16) 4_655 8_654
O5 Ca3 O5 56.43(19) 5_554 8_654
O1 Ca3 B1 69.2(3) . 1_556
O4 Ca3 B1 30.05(11) 4_656 1_556
O4 Ca3 B1 30.05(11) 1_556 1_556
O6 Ca3 B1 175.6(3) . 1_556
O2 Ca3 B1 98.92(12) . 1_556
O2 Ca3 B1 98.92(12) 4_655 1_556
O5 Ca3 B1 103.9(3) 5_554 1_556
O5 Ca3 B1 103.9(3) 8_654 1_556
O1 Ca3 B2 179.2(3) . 5_554
O4 Ca3 B2 103.0(2) 4_656 5_554
O4 Ca3 B2 103.0(2) 1_556 5_554
O6 Ca3 B2 64.0(2) . 5_554
O2 Ca3 B2 99.13(13) . 5_554
O2 Ca3 B2 99.13(13) 4_655 5_554
O5 Ca3 B2 28.75(10) 5_554 5_554
O5 Ca3 B2 28.75(10) 8_654 5_554
B1 Ca3 B2 111.6(3) 1_556 5_554
O1 Ca3 K1 57.3(2) . .
O4 Ca3 K1 126.55(13) 4_656 .
O4 Ca3 K1 126.55(13) 1_556 .
O6 Ca3 K1 57.87(15) . .
O2 Ca3 K1 73.82(10) . .
O2 Ca3 K1 73.82(10) 4_655 .
O5 Ca3 K1 122.58(11) 5_554 .
O5 Ca3 K1 122.58(11) 8_654 .
B1 Ca3 K1 126.5(3) 1_556 .
B2 Ca3 K1 121.9(2) 5_554 .
O6 B1 O4 121.4(4) . .
O6 B1 O4 121.4(4) . 4_655
O4 B1 O4 117.2(8) . 4_655
O6 B1 Ca2 63.4(2) . 4_655
O4 B1 Ca2 163.1(8) . 4_655
O4 B1 Ca2 59.8(2) 4_655 4_655
O6 B1 Ca2 63.4(2) . .
O4 B1 Ca2 59.8(2) . .
O4 B1 Ca2 163.1(8) 4_655 .
Ca2 B1 Ca2 117.6(4) 4_655 .
O6 B1 Ca3 163.0(8) . 1_554
O4 B1 Ca3 60.6(4) . 1_554
O4 B1 Ca3 60.6(4) 4_655 1_554
Ca2 B1 Ca3 120.28(19) 4_655 1_554
Ca2 B1 Ca3 120.28(19) . 1_554
O6 B1 K1 123.9(7) . 5_554
O4 B1 K1 71.9(5) . 5_554
O4 B1 K1 71.9(5) 4_655 5_554
Ca2 B1 K1 91.8(3) 4_655 5_554
Ca2 B1 K1 91.8(3) . 5_554
Ca3 B1 K1 73.1(3) 1_554 5_554
O6 B1 Rb1 123.9(7) . 5_554
O4 B1 Rb1 71.9(5) . 5_554
O4 B1 Rb1 71.9(5) 4_655 5_554
Ca2 B1 Rb1 91.8(3) 4_655 5_554
Ca2 B1 Rb1 91.8(3) . 5_554
Ca3 B1 Rb1 73.1(3) 1_554 5_554
K1 B1 Rb1 0.00(5) 5_554 5_554
O1 B2 O5 121.5(4) . .
O1 B2 O5 121.5(4) . 4_655
O5 B2 O5 116.8(9) . 4_655
O1 B2 Ca3 164.9(7) . 5_545
O5 B2 Ca3 60.1(4) . 5_545
O5 B2 Ca3 60.1(4) 4_655 5_545
O1 B2 K1 122.7(6) . 1_556
O5 B2 K1 72.4(4) . 1_556
O5 B2 K1 72.4(4) 4_655 1_556
Ca3 B2 K1 72.4(2) 5_545 1_556
O1 B2 Rb1 122.7(6) . 1_556
O5 B2 Rb1 72.4(4) . 1_556
O5 B2 Rb1 72.4(4) 4_655 1_556
Ca3 B2 Rb1 72.4(2) 5_545 1_556
K1 B2 Rb1 0.000(8) 1_556 1_556
O1 B2 Ca1 67.5(2) . 3_566
O5 B2 Ca1 56.0(3) . 3_566
O5 B2 Ca1 161.2(6) 4_655 3_566
Ca3 B2 Ca1 116.1(2) 5_545 3_566
K1 B2 Ca1 88.8(2) 1_556 3_566
Rb1 B2 Ca1 88.8(2) 1_556 3_566
O1 B2 Ca1 67.5(2) . 1_556
O5 B2 Ca1 161.2(6) . 1_556
O5 B2 Ca1 56.0(3) 4_655 1_556
Ca3 B2 Ca1 116.1(2) 5_545 1_556
K1 B2 Ca1 88.8(2) 1_556 1_556
Rb1 B2 Ca1 88.8(2) 1_556 1_556
Ca1 B2 Ca1 124.1(4) 3_566 1_556
O1 B2 Ca2 102.4(4) . 5_545
O5 B2 Ca2 121.7(6) . 5_545
O5 B2 Ca2 44.0(3) 4_655 5_545
Ca3 B2 Ca2 67.9(2) 5_545 5_545
K1 B2 Ca2 115.4(2) 1_556 5_545
Rb1 B2 Ca2 115.4(2) 1_556 5_545
Ca1 B2 Ca2 154.5(3) 3_566 5_545
Ca1 B2 Ca2 67.17(7) 1_556 5_545
O1 B2 Ca2 102.4(4) . 8_645
O5 B2 Ca2 44.0(3) . 8_645
O5 B2 Ca2 121.7(6) 4_655 8_645
Ca3 B2 Ca2 67.9(2) 5_545 8_645
K1 B2 Ca2 115.4(2) 1_556 8_645
Rb1 B2 Ca2 115.4(2) 1_556 8_645
Ca1 B2 Ca2 67.17(7) 3_566 8_645
Ca1 B2 Ca2 154.5(3) 1_556 8_645
Ca2 B2 Ca2 93.8(3) 5_545 8_645
O3 B3 O2 120.0(4) . .
O3 B3 O2 120.0(4) . 2_665
O2 B3 O2 120.1(8) . 2_665
O3 B3 Ca1 180.000(1) . 1_556
O2 B3 Ca1 60.0(4) . 1_556
O2 B3 Ca1 60.0(4) 2_665 1_556
O3 B3 Ca2 60.86(17) . 2_665
O2 B3 Ca2 173.72(19) . 2_665
O2 B3 Ca2 59.5(3) 2_665 2_665
Ca1 B3 Ca2 119.14(17) 1_556 2_665
O3 B3 Ca2 60.86(17) . .
O2 B3 Ca2 59.5(3) . .
O2 B3 Ca2 173.72(19) 2_665 .
Ca1 B3 Ca2 119.14(17) 1_556 .
Ca2 B3 Ca2 121.7(3) 2_665 .
O3 B3 K1 77.57(18) . 2_665
O2 B3 K1 91.89(18) . 2_665
O2 B3 K1 100.48(18) 2_665 2_665
Ca1 B3 K1 102.43(18) 1_556 2_665
Ca2 B3 K1 94.33(14) 2_665 2_665
Ca2 B3 K1 73.43(11) . 2_665
O3 B3 Rb1 77.57(18) . 2_665
O2 B3 Rb1 91.89(18) . 2_665
O2 B3 Rb1 100.48(18) 2_665 2_665
Ca1 B3 Rb1 102.43(18) 1_556 2_665
Ca2 B3 Rb1 94.33(14) 2_665 2_665
Ca2 B3 Rb1 73.43(11) . 2_665
K1 B3 Rb1 0.0 2_665 2_665
O3 B3 K1 77.57(18) . .
O2 B3 K1 100.48(18) . .
O2 B3 K1 91.89(18) 2_665 .
Ca1 B3 K1 102.43(18) 1_556 .
Ca2 B3 K1 73.43(11) 2_665 .
Ca2 B3 K1 94.33(14) . .
K1 B3 K1 155.1(4) 2_665 .
Rb1 B3 K1 155.1(4) 2_665 .
B2 O1 Ca3 164.1(6) . .
B2 O1 K1 120.7(6) . .
Ca3 O1 K1 75.3(2) . .
B2 O1 Ca1 85.9(2) . 3_566
Ca3 O1 Ca1 89.33(15) . 3_566
K1 O1 Ca1 106.68(17) . 3_566
B2 O1 Ca1 85.9(2) . 1_556
Ca3 O1 Ca1 89.33(15) . 1_556
K1 O1 Ca1 106.68(17) . 1_556
Ca1 O1 Ca1 145.1(3) 3_566 1_556
B3 O2 Ca1 90.4(4) . 1_556
B3 O2 Ca2 91.4(4) . .
Ca1 O2 Ca2 172.5(2) 1_556 .
B3 O2 Ca3 118.4(2) . .
Ca1 O2 Ca3 96.72(16) 1_556 .
Ca2 O2 Ca3 88.84(15) . .
B3 O2 Ca2 154.0(3) . 6_665
Ca1 O2 Ca2 88.25(14) 1_556 6_665
Ca2 O2 Ca2 87.02(16) . 6_665
Ca3 O2 Ca2 87.51(14) . 6_665
B3 O2 Rb1 62.77(18) . 2_665
Ca1 O2 Rb1 101.95(14) 1_556 2_665
Ca2 O2 Rb1 72.49(12) . 2_665
Ca3 O2 Rb1 161.31(19) . 2_665
Ca2 O2 Rb1 92.14(13) 6_665 2_665
B3 O2 K1 62.77(18) . 2_665
Ca1 O2 K1 101.95(14) 1_556 2_665
Ca2 O2 K1 72.49(12) . 2_665
Ca3 O2 K1 161.31(19) . 2_665
Ca2 O2 K1 92.14(13) 6_665 2_665
Rb1 O2 K1 0.00(5) 2_665 2_665
B3 O2 K1 56.00(15) . .
Ca1 O2 K1 97.16(15) 1_556 .
Ca2 O2 K1 89.81(13) . .
Ca3 O2 K1 62.44(10) . .
Ca2 O2 K1 149.85(16) 6_665 .
Rb1 O2 K1 115.41(13) 2_665 .
K1 O2 K1 115.41(13) 2_665 .
B3 O3 Ca1 180.000(2) . .
B3 O3 Ca2 90.73(17) . 2_665
Ca1 O3 Ca2 89.27(17) . 2_665
B3 O3 Ca2 90.73(17) . .
Ca1 O3 Ca2 89.27(17) . .
Ca2 O3 Ca2 178.5(3) 2_665 .
B3 O3 K1 75.38(14) . .
Ca1 O3 K1 104.62(14) . .
Ca2 O3 K1 78.38(5) 2_665 .
Ca2 O3 K1 102.00(7) . .
B3 O3 K1 75.38(14) . 2_665
Ca1 O3 K1 104.62(14) . 2_665
Ca2 O3 K1 102.00(7) 2_665 2_665
Ca2 O3 K1 78.38(5) . 2_665
K1 O3 K1 150.8(3) . 2_665
B3 O3 Rb1 75.38(14) . 2_665
Ca1 O3 Rb1 104.62(14) . 2_665
Ca2 O3 Rb1 102.00(7) 2_665 2_665
Ca2 O3 Rb1 78.38(5) . 2_665
K1 O3 Rb1 150.8(3) . 2_665
K1 O3 Rb1 0.0 2_665 2_665
B1 O4 Ca2 89.9(4) . .
B1 O4 Ca2 159.8(6) . 6_664
Ca2 O4 Ca2 91.17(14) . 6_664
B1 O4 Ca3 89.3(4) . 1_554
Ca2 O4 Ca3 176.3(2) . 1_554
Ca2 O4 Ca3 90.83(14) 6_664 1_554
B1 O4 Ca1 114.6(6) . .
Ca2 O4 Ca1 85.01(14) . .
Ca2 O4 Ca1 85.54(13) 6_664 .
Ca3 O4 Ca1 92.02(15) 1_554 .
B1 O4 K1 81.3(5) . 5_554
Ca2 O4 K1 103.07(16) . 5_554
Ca2 O4 K1 78.82(14) 6_664 5_554
Ca3 O4 K1 80.40(13) 1_554 5_554
Ca1 O4 K1 162.45(16) . 5_554
B1 O4 Rb1 81.3(5) . 5_554
Ca2 O4 Rb1 103.07(16) . 5_554
Ca2 O4 Rb1 78.82(14) 6_664 5_554
Ca3 O4 Rb1 80.40(13) 1_554 5_554
Ca1 O4 Rb1 162.45(16) . 5_554
K1 O4 Rb1 0.00(6) 5_554 5_554
B2 O5 Ca2 112.2(4) . 8_645
B2 O5 Ca2 158.9(5) . 3_566
Ca2 O5 Ca2 88.78(13) 8_645 3_566
B2 O5 Ca1 96.3(5) . 3_566
Ca2 O5 Ca1 88.90(15) 8_645 3_566
Ca2 O5 Ca1 86.22(14) 3_566 3_566
B2 O5 Ca3 91.2(4) . 5_545
Ca2 O5 Ca3 88.01(15) 8_645 5_545
Ca2 O5 Ca3 86.89(14) 3_566 5_545
Ca1 O5 Ca3 172.51(18) 3_566 5_545
B2 O5 Rb1 79.9(4) . 1_556
Ca2 O5 Rb1 163.19(18) 8_645 1_556
Ca2 O5 Rb1 79.07(12) 3_566 1_556
Ca1 O5 Rb1 101.70(15) 3_566 1_556
Ca3 O5 Rb1 79.85(12) 5_545 1_556
B2 O5 K1 79.9(4) . 1_556
Ca2 O5 K1 163.19(18) 8_645 1_556
Ca2 O5 K1 79.07(12) 3_566 1_556
Ca1 O5 K1 101.70(15) 3_566 1_556
Ca3 O5 K1 79.85(12) 5_545 1_556
Rb1 O5 K1 0.0 1_556 1_556
B1 O6 Ca3 167.4(6) . .
B1 O6 Ca2 86.9(2) . 4_655
Ca3 O6 Ca2 89.39(17) . 4_655
B1 O6 Ca2 86.9(2) . .
Ca3 O6 Ca2 89.39(17) . .
Ca2 O6 Ca2 145.4(3) 4_655 .
B1 O6 K1 118.2(6) . .
Ca3 O6 K1 74.39(18) . .
Ca2 O6 K1 106.44(14) 4_655 .
Ca2 O6 K1 106.44(14) . .

loop_
_geom_bond_atom_site_label_1
_geom_bond_atom_site_label_2
_geom_bond_distance
_geom_bond_site_symmetry_2
K1 O1 2.743(9) .
K1 O6 2.772(6) .
K1 O5 2.877(4) 4_654
K1 O5 2.877(4) 1_554
K1 B3 2.879(2) 3_565
K1 B3 2.879(2) .
K1 O3 2.906(2) .
K1 O3 2.906(2) 3_565
K1 O4 2.937(5) 5_545
K1 O4 2.937(5) 8_645
K1 B2 2.971(10) 1_554
K1 B1 3.054(12) 5_545
Ca1 O3 2.362(8) .
Ca1 O2 2.432(5) 2_664
Ca1 O2 2.432(5) 1_554
Ca1 O5 2.508(4) 4_654
Ca1 O5 2.508(4) 3_464
Ca1 O4 2.656(5) 2_665
Ca1 O4 2.656(5) .
Ca1 O1 2.783(3) 2_664
Ca1 O1 2.783(3) 1_554
Ca1 B3 2.807(10) 1_554
Ca1 B2 3.005(5) 1_554
Ca1 B2 3.005(5) 2_664
Ca2 O4 2.376(4) .
Ca2 O4 2.415(4) 6_665
Ca2 O5 2.415(4) 8_654
Ca2 O2 2.451(5) .
Ca2 O6 2.463(2) .
Ca2 O5 2.477(4) 3_464
Ca2 O3 2.4843(18) .
Ca2 O2 2.519(4) 6_664
Ca2 B1 2.750(6) .
Ca2 B3 2.844(5) .
Ca2 B2 3.220(7) 5_554
Ca3 O1 2.402(7) .
Ca3 O4 2.419(4) 4_656
Ca3 O4 2.419(4) 1_556
Ca3 O6 2.423(7) .
Ca3 O2 2.459(4) .
Ca3 O2 2.459(4) 4_655
Ca3 O5 2.530(5) 5_554
Ca3 O5 2.530(5) 8_654
Ca3 B1 2.776(10) 1_556
Ca3 B2 2.919(11) 5_554
B1 O6 1.364(12) .
B1 O4 1.390(7) .
B1 O4 1.390(7) 4_655
B1 Ca2 2.750(5) 4_655
B1 Ca3 2.776(10) 1_554
B1 K1 3.054(12) 5_554
B1 Rb1 3.054(12) 5_554
B2 O1 1.348(12) .
B2 O5 1.404(7) .
B2 O5 1.404(7) 4_655
B2 Ca3 2.919(11) 5_545
B2 K1 2.971(10) 1_556
B2 Rb1 2.971(10) 1_556
B2 Ca1 3.005(5) 3_566
B2 Ca1 3.005(5) 1_556
B2 Ca2 3.220(7) 5_545
B2 Ca2 3.220(7) 8_645
B3 O3 1.353(12) .
B3 O2 1.386(6) .
B3 O2 1.386(6) 2_665
B3 Ca1 2.807(10) 1_556
B3 Ca2 2.844(5) 2_665
B3 K1 2.879(2) 2_665
B3 Rb1 2.879(2) 2_665
O1 Ca1 2.783(3) 3_566
O1 Ca1 2.783(3) 1_556
O2 Ca1 2.432(5) 1_556
O2 Ca2 2.519(4) 6_665
O2 Rb1 3.237(5) 2_665
O2 K1 3.237(5) 2_665
O3 Ca2 2.4843(18) 2_665
O3 K1 2.906(2) 2_665
O3 Rb1 2.906(2) 2_665
O4 Ca2 2.415(4) 6_664
O4 Ca3 2.419(4) 1_554
O4 K1 2.937(5) 5_554
O4 Rb1 2.937(5) 5_554
O5 Ca2 2.415(4) 8_645
O5 Ca2 2.477(4) 3_566
O5 Ca1 2.508(4) 3_566
O5 Ca3 2.530(5) 5_545
O5 Rb1 2.877(4) 1_556
O5 K1 2.877(4) 1_556
O6 Ca2 2.463(2) 4_655
